data_7237772
loop_
_publ_author_name
'Tao, Yi Chen'
'Wang, Xue Dong'
'Liao, Liang Sheng'

_publ_section_title
;
 Active whispering-gallery-mode optical microcavity based on
 self-assembled organic microspheres
;
_journal_issue 12
_journal_name_full 'Journal of Materials Chemistry C'
_journal_page_first 3443
_journal_paper_doi 10.1039/C9TC00866G
_journal_volume 7
_journal_year 2019
_chemical_formula_moiety 'C29 H24 F N O2'
_chemical_formula_sum 'C29 H24 F N O2'
_chemical_formula_weight 437.49
_space_group_crystal_system triclinic
_space_group_IT_number 2
_space_group_name_Hall '-P 1'
_space_group_name_H-M_alt 'P -1'
_atom_sites_solution_hydrogens geom
_audit_creation_date 2015-12-02
_audit_creation_method
;
Olex2 1.2
(compiled 2015.09.30 svn.r3233 for OlexSys, GUI svn.r5103)
;
_audit_update_record
;
2019-01-20 deposited with the CCDC.	2019-02-26 downloaded from the CCDC.
;
_cell_angle_alpha 96.92(3)
_cell_angle_beta 101.63(3)
_cell_angle_gamma 109.63(3)
_cell_formula_units_Z 4
_cell_length_a 10.300(2)
_cell_length_b 12.510(3)
_cell_length_c 19.440(4)
_cell_measurement_reflns_used 8224
_cell_measurement_temperature 173.1500
_cell_measurement_theta_max 27.4640
_cell_measurement_theta_min 1.7655
_cell_volume 2262.3(11)
_computing_cell_refinement 'CrystalClear (Rigaku Inc., 2007)'
_computing_data_collection 'CrystalClear (Rigaku Inc., 2007)'
_computing_data_reduction 'CrystalClear (Rigaku Inc., 2007)'
_computing_molecular_graphics 'Olex2 (Dolomanov et al., 2013)'
_computing_publication_material 'Olex2 (Dolomanov et al., 2013)'
_computing_structure_refinement 'ShelXL (Sheldrick, 2013)'
_computing_structure_solution
;
 'XS (Sheldrick, 2013)'
;
_diffrn_ambient_temperature 173.1500
_diffrn_detector_area_resol_mean 28.5714
_diffrn_measured_fraction_theta_full 0.995
_diffrn_measured_fraction_theta_max 0.991
_diffrn_measurement_details
;
scan:
	Number of images: 360
	           Slice: -110.0000 - 70.0000
	     Image width: 0.5000
	        Exp time: 10.0000
	   Rotation axis: Omega
	           Omega: 0.0000
	             Chi: 45.0000
	             Phi: 180.0000
	             XTD: 40.0569
	          2theta: -20.0558
scan:
	Number of images: 344
	           Slice: -110.0000 - 62.0000
	     Image width: 0.5000
	        Exp time: 10.0000
	   Rotation axis: Omega
	           Omega: 0.0000
	             Chi: 45.0000
	             Phi: 90.0000
	             XTD: 40.0569
	          2theta: -20.0558
scan:
	Number of images: 284
	           Slice: -83.7500 - 58.2500
	     Image width: 0.5000
	        Exp time: 10.0000
	   Rotation axis: Omega
	           Omega: 0.0000
	             Chi: 45.0000
	             Phi: 0.0000
	             XTD: 40.0569
	          2theta: -20.0558
;
_diffrn_measurement_device
;
Saturn724+ (2x2 bin mode)
;
_diffrn_measurement_device_details
;
AFC10: Fixed Chi 2 circle
;
_diffrn_measurement_device_type 'MM007-HF CCD(Saturn 724+)'
_diffrn_measurement_method '\w scans at fixed \c = 45\%'
_diffrn_orient_matrix_type d*Trek
_diffrn_orient_matrix_UB_11 0.0080
_diffrn_orient_matrix_UB_12 0.1067
_diffrn_orient_matrix_UB_13 0.0244
_diffrn_orient_matrix_UB_21 0.0557
_diffrn_orient_matrix_UB_22 -0.0288
_diffrn_orient_matrix_UB_23 -0.0599
_diffrn_orient_matrix_UB_31 -0.0452
_diffrn_orient_matrix_UB_32 0.0049
_diffrn_orient_matrix_UB_33 -0.0285
_diffrn_radiation_detector CCD
_diffrn_radiation_monochromator Confocal
_diffrn_radiation_type MoK\a
_diffrn_radiation_wavelength 0.71073
_diffrn_reflns_av_R_equivalents 0.0652
_diffrn_reflns_av_unetI/netI 0.0693
_diffrn_reflns_Laue_measured_fraction_full 0.995
_diffrn_reflns_Laue_measured_fraction_max 0.991
_diffrn_reflns_limit_h_max 13
_diffrn_reflns_limit_h_min -13
_diffrn_reflns_limit_k_max 16
_diffrn_reflns_limit_k_min -16
_diffrn_reflns_limit_l_max 21
_diffrn_reflns_limit_l_min -25
_diffrn_reflns_number 27929
_diffrn_reflns_point_group_measured_fraction_full 0.995
_diffrn_reflns_point_group_measured_fraction_max 0.991
_diffrn_reflns_theta_full 26.000
_diffrn_reflns_theta_max 27.475
_diffrn_reflns_theta_min 1.765
_diffrn_source 'Rotating Anode'
_diffrn_source_current 24.0000
_diffrn_source_power 1.2000
_diffrn_source_voltage 50.0000
_exptl_absorpt_coefficient_mu 0.086
_exptl_absorpt_correction_T_max 1.0000
_exptl_absorpt_correction_T_min 0.6495
_exptl_absorpt_correction_type multi-scan
_exptl_absorpt_process_details 'CrystalClear (Rigaku Inc., 2007)'
_exptl_crystal_colour orange
_exptl_crystal_colour_primary orange
_exptl_crystal_density_diffrn 1.284
_exptl_crystal_description plate
_exptl_crystal_F_000 920
_exptl_crystal_size_max 0.42
_exptl_crystal_size_mid 0.26
_exptl_crystal_size_min 0.03
_refine_diff_density_max 0.266
_refine_diff_density_min -0.271
_refine_diff_density_rms 0.060
_refine_ls_extinction_method none
_refine_ls_goodness_of_fit_ref 1.216
_refine_ls_hydrogen_treatment constr
_refine_ls_matrix_type full
_refine_ls_number_parameters 601
_refine_ls_number_reflns 10288
_refine_ls_number_restraints 1
_refine_ls_restrained_S_all 1.216
_refine_ls_R_factor_all 0.1200
_refine_ls_R_factor_gt 0.1011
_refine_ls_shift/su_max 0.001
_refine_ls_shift/su_mean 0.000
_refine_ls_structure_factor_coef Fsqd
_refine_ls_weighting_details 'w=1/[\s^2^(Fo^2^)+(0.0996P)^2^+1.3727P] where P=(Fo^2^+2Fc^2^)/3'
_refine_ls_weighting_scheme calc
_refine_ls_wR_factor_gt 0.2535
_refine_ls_wR_factor_ref 0.2686
_reflns_Friedel_coverage 0.000
_reflns_number_gt 8486
_reflns_number_total 10288
_reflns_threshold_expression 'I > 2\s(I)'
_cod_data_source_file c9tc00866g2.cif
_cod_data_source_block mx4336a
_cod_original_cell_volume 2262.3(9)
_cod_database_code 7237772
_shelxl_version_number 2013-4
_shelx_space_group_comment
;
The symmetry employed for this shelxl refinement is uniquely defined
by the following loop, which should always be used as a source of
symmetry information in preference to the above space-group names.
They are only intended as comments.
;
_diffrn_number_total 10289
_olex2_refinement_description
;
1. Fixed Uiso
 At 1.2 times of:
  All C(H) groups
 At 1.5 times of:
  All C(H,H,H) groups, All O(H) groups
2. Rigid bond restraints
 C16, C21
 with sigma for 1-2 distances of 0.01 and sigma for 1-3 distances of 0.01
3.a Aromatic/amide H refined with riding coordinates:
 C2(H2A), C4(H4), C5(H5), C8(H8), C9(H9), C11(H11), C12(H12), C14(H14),
 C15(H15), C17(H17), C18(H18), C20(H20), C21(H21), C24(H24), C25(H25), C27(H27),
  C28(H28), C29(H29), C30(H30), C32(H32), C36(H36), C37(H37), C39(H39),
 C40(H40), C42(H42), C43(H43), C45(H45), C46(H46), C48(H48), C49(H49), C52(H52),
  C53(H53), C55(H55), C56(H56)
3.b Idealised Me refined as rotating group:
 C22(H22A,H22B,H22C), C66(H66A,H66B,H66C), C50(H50A,H50B,H50C), C57(H57A,H57B,
 H57C)
3.c Idealised tetrahedral OH refined as rotating group:
 O2(H2), O4(H4A)
;
_olex2_submission_special_instructions 'No special instructions were received'

loop_
_space_group_symop_operation_xyz
'x, y, z'
'-x, -y, -z'

loop_
_atom_site_label
_atom_site_type_symbol
_atom_site_fract_x
_atom_site_fract_y
_atom_site_fract_z
_atom_site_U_iso_or_equiv
_atom_site_adp_type
_atom_site_occupancy
_atom_site_site_symmetry_order
_atom_site_calc_flag
_atom_site_refinement_flags_posn
_atom_site_refinement_flags_adp
F1 F 1.0990(3) 0.5459(2) -0.20113(14) 0.0750(7) Uani 1 1 d . .
O1 O 0.7933(3) 0.7913(2) -0.02486(15) 0.0632(7) Uani 1 1 d . .
O2 O 0.9392(3) 0.8304(2) -0.11369(15) 0.0598(7) Uani 1 1 d . .
H2 H 0.8854 0.8397 -0.0897 0.090 Uiso 1 1 calc GR .
N1 N 0.4142(3) 0.5005(2) 0.28529(15) 0.0443(6) Uani 1 1 d . .
C1 C 0.9453(4) 0.7242(3) -0.11370(19) 0.0497(8) Uani 1 1 d . .
C2 C 1.0183(4) 0.6880(3) -0.15801(19) 0.0534(9) Uani 1 1 d . .
H2A H 1.0601 0.7345 -0.1875 0.064 Uiso 1 1 calc R .
C3 C 1.0273(4) 0.5813(4) -0.1571(2) 0.0549(9) Uani 1 1 d . .
C4 C 0.9685(4) 0.5083(3) -0.1150(2) 0.0543(9) Uani 1 1 d . .
H4 H 0.9789 0.4372 -0.1155 0.065 Uiso 1 1 calc R .
C5 C 0.8935(4) 0.5441(3) -0.0719(2) 0.0513(8) Uani 1 1 d . .
H5 H 0.8514 0.4953 -0.0435 0.062 Uiso 1 1 calc R .
C6 C 0.8786(4) 0.6519(3) -0.06966(17) 0.0453(8) Uani 1 1 d . .
C7 C 0.8016(4) 0.6943(3) -0.02339(19) 0.0500(8) Uani 1 1 d . .
C8 C 0.7358(4) 0.6242(3) 0.02419(19) 0.0511(8) Uani 1 1 d . .
H8 H 0.7535 0.5575 0.0308 0.061 Uiso 1 1 calc R .
C9 C 0.6493(4) 0.6564(3) 0.05844(19) 0.0527(9) Uani 1 1 d . .
H9 H 0.6290 0.7194 0.0456 0.063 Uiso 1 1 calc R .
C10 C 0.5831(4) 0.6069(3) 0.11259(19) 0.0474(8) Uani 1 1 d . .
C11 C 0.6099(4) 0.5185(3) 0.14358(18) 0.0439(7) Uani 1 1 d . .
H11 H 0.6680 0.4844 0.1267 0.053 Uiso 1 1 calc R .
C12 C 0.5524(4) 0.4807(3) 0.19837(18) 0.0428(7) Uani 1 1 d . .
H12 H 0.5711 0.4208 0.2171 0.051 Uiso 1 1 calc R .
C13 C 0.4665(3) 0.5307(3) 0.22640(18) 0.0415(7) Uani 1 1 d . .
C14 C 0.4357(4) 0.6174(3) 0.1945(2) 0.0483(8) Uani 1 1 d . .
H14 H 0.3764 0.6507 0.2108 0.058 Uiso 1 1 calc R .
C15 C 0.4925(4) 0.6532(3) 0.1394(2) 0.0527(9) Uani 1 1 d . .
H15 H 0.4700 0.7104 0.1190 0.063 Uiso 1 1 calc R .
C16 C 0.4042(3) 0.3948(3) 0.30868(18) 0.0397(7) Uani 1 1 d . U
C17 C 0.3507(3) 0.2886(3) 0.2607(2) 0.0472(8) Uani 1 1 d . .
H17 H 0.3245 0.2858 0.2117 0.057 Uiso 1 1 calc R .
C18 C 0.3362(3) 0.1870(3) 0.2857(2) 0.0463(8) Uani 1 1 d . .
H18 H 0.3002 0.1170 0.2527 0.056 Uiso 1 1 calc R .
C19 C 0.3738(3) 0.1868(3) 0.3581(2) 0.0434(8) Uani 1 1 d . .
C20 C 0.4287(4) 0.2936(3) 0.4055(2) 0.0457(7) Uani 1 1 d . .
H20 H 0.4554 0.2964 0.4546 0.055 Uiso 1 1 calc R .
C21 C 0.4444(4) 0.3954(3) 0.3814(2) 0.0468(8) Uani 1 1 d . U
H21 H 0.4824 0.4654 0.4144 0.056 Uiso 1 1 calc R .
C22 C 0.3518(4) 0.0756(3) 0.3858(2) 0.0573(10) Uani 1 1 d . .
H22A H 0.2680 0.0559 0.4035 0.086 Uiso 1 1 calc GR .
H22B H 0.4332 0.0862 0.4239 0.086 Uiso 1 1 calc GR .
H22C H 0.3401 0.0142 0.3475 0.086 Uiso 1 1 calc GR .
C23 C 0.3734(3) 0.5800(3) 0.32773(18) 0.0421(7) Uani 1 1 d . .
C24 C 0.2350(3) 0.5459(3) 0.33524(19) 0.0449(8) Uani 1 1 d . .
H24 H 0.1684 0.4735 0.3108 0.054 Uiso 1 1 calc R .
C25 C 0.1954(4) 0.6186(3) 0.3787(2) 0.0502(8) Uani 1 1 d . .
H25 H 0.1025 0.5938 0.3835 0.060 Uiso 1 1 calc R .
C26 C 0.2917(4) 0.7278(3) 0.41531(18) 0.0440(7) Uani 1 1 d . .
C27 C 0.4288(4) 0.7630(3) 0.4051(2) 0.0491(8) Uani 1 1 d . .
H27 H 0.4939 0.8372 0.4272 0.059 Uiso 1 1 calc R .
C28 C 0.4704(3) 0.6895(3) 0.3626(2) 0.0465(8) Uani 1 1 d . .
H28 H 0.5632 0.7138 0.3577 0.056 Uiso 1 1 calc R .
C66 C 0.2498(5) 0.8066(4) 0.4648(2) 0.0608(10) Uani 1 1 d . .
H66A H 0.1504 0.7930 0.4471 0.091 Uiso 1 1 calc GR .
H66B H 0.3058 0.8861 0.4665 0.091 Uiso 1 1 calc GR .
H66C H 0.2666 0.7905 0.5122 0.091 Uiso 1 1 calc GR .
F2 F 0.5152(2) 1.0708(2) -0.19887(12) 0.0692(7) Uani 1 1 d . .
O3 O 0.3090(3) 0.7194(2) -0.00210(13) 0.0523(6) Uani 1 1 d . .
O4 O 0.4540(4) 0.7482(3) -0.09292(19) 0.0774(9) Uani 1 1 d . .
H4A H 0.4181 0.7179 -0.0627 0.116 Uiso 1 1 calc GR .
N2 N -0.0906(3) 0.8989(2) 0.30727(14) 0.0375(6) Uani 1 1 d . .
C29 C 0.3152(3) 0.9790(3) -0.07067(19) 0.0458(8) Uani 1 1 d . .
H29 H 0.2592 1.0035 -0.0454 0.055 Uiso 1 1 calc R .
C30 C 0.3701(4) 1.0421(3) -0.1182(2) 0.0527(9) Uani 1 1 d . .
H30 H 0.3502 1.1075 -0.1260 0.063 Uiso 1 1 calc R .
C31 C 0.4555(4) 1.0061(3) -0.15390(19) 0.0523(9) Uani 1 1 d . .
C32 C 0.4839(4) 0.9091(3) -0.1458(2) 0.0608(10) Uani 1 1 d . .
H32 H 0.5413 0.8871 -0.1712 0.073 Uiso 1 1 calc R .
C33 C 0.4257(4) 0.8432(3) -0.0989(2) 0.0517(9) Uani 1 1 d . .
C34 C 0.3409(3) 0.8787(3) -0.05917(17) 0.0419(7) Uani 1 1 d . .
C35 C 0.2861(3) 0.8106(3) -0.00754(17) 0.0424(7) Uani 1 1 d . .
C36 C 0.2080(3) 0.8497(3) 0.03917(18) 0.0444(7) Uani 1 1 d . .
H36 H 0.1714 0.9060 0.0285 0.053 Uiso 1 1 calc R .
C37 C 0.1897(3) 0.8045(3) 0.09650(18) 0.0421(7) Uani 1 1 d . .
H37 H 0.2265 0.7470 0.1034 0.051 Uiso 1 1 calc R .
C38 C 0.1194(3) 0.8334(3) 0.15029(17) 0.0380(7) Uani 1 1 d . .
C39 C 0.1336(3) 0.7911(3) 0.21351(17) 0.0401(7) Uani 1 1 d . .
H39 H 0.1894 0.7464 0.2208 0.048 Uiso 1 1 calc R .
C40 C 0.0674(3) 0.8135(3) 0.26536(17) 0.0383(7) Uani 1 1 d . .
H40 H 0.0796 0.7848 0.3072 0.046 Uiso 1 1 calc R .
C41 C -0.0181(3) 0.8795(2) 0.25523(16) 0.0355(6) Uani 1 1 d . .
C42 C -0.0306(3) 0.9247(3) 0.19343(17) 0.0400(7) Uani 1 1 d . .
H42 H -0.0848 0.9707 0.1868 0.048 Uiso 1 1 calc R .
C43 C 0.0366(3) 0.9022(3) 0.14158(17) 0.0404(7) Uani 1 1 d . .
H43 H 0.0268 0.9331 0.1005 0.048 Uiso 1 1 calc R .
C44 C -0.1233(3) 0.8207(2) 0.35468(16) 0.0335(6) Uani 1 1 d . .
C45 C -0.1761(3) 0.7019(3) 0.32936(17) 0.0375(6) Uani 1 1 d . .
H45 H -0.1965 0.6725 0.2805 0.045 Uiso 1 1 calc R .
C46 C -0.1989(3) 0.6266(3) 0.37627(18) 0.0401(7) Uani 1 1 d . .
H46 H -0.2322 0.5472 0.3584 0.048 Uiso 1 1 calc R .
C47 C -0.1732(3) 0.6668(3) 0.44950(18) 0.0413(7) Uani 1 1 d . .
C48 C -0.1285(4) 0.7859(3) 0.47348(18) 0.0471(8) Uani 1 1 d . .
H48 H -0.1154 0.8151 0.5217 0.057 Uiso 1 1 calc R .
C49 C -0.1029(4) 0.8622(3) 0.42712(19) 0.0449(8) Uani 1 1 d . .
H49 H -0.0720 0.9416 0.4447 0.054 Uiso 1 1 calc R .
C50 C -0.1898(4) 0.5857(3) 0.5009(2) 0.0544(9) Uani 1 1 d . .
H50A H -0.2546 0.5096 0.4756 0.082 Uiso 1 1 calc GR .
H50B H -0.2268 0.6129 0.5380 0.082 Uiso 1 1 calc GR .
H50C H -0.0987 0.5828 0.5218 0.082 Uiso 1 1 calc GR .
C51 C -0.1217(3) 1.0020(2) 0.31676(16) 0.0349(6) Uani 1 1 d . .
C52 C -0.2548(3) 0.9965(3) 0.32556(18) 0.0419(7) Uani 1 1 d . .
H52 H -0.3238 0.9255 0.3251 0.050 Uiso 1 1 calc R .
C53 C -0.2842(3) 1.0962(3) 0.33489(19) 0.0450(8) Uani 1 1 d . .
H53 H -0.3728 1.0911 0.3417 0.054 Uiso 1 1 calc R .
C54 C -0.1862(4) 1.2036(3) 0.33452(18) 0.0435(7) Uani 1 1 d . .
C55 C -0.0538(3) 1.2075(3) 0.32647(18) 0.0430(7) Uani 1 1 d . .
H55 H 0.0149 1.2785 0.3268 0.052 Uiso 1 1 calc R .
C56 C -0.0213(3) 1.1094(3) 0.31799(18) 0.0401(7) Uani 1 1 d . .
H56 H 0.0687 1.1152 0.3131 0.048 Uiso 1 1 calc R .
C57 C -0.2216(5) 1.3116(3) 0.3424(2) 0.0627(10) Uani 1 1 d . .
H57A H -0.1908 1.3496 0.3920 0.094 Uiso 1 1 calc GR .
H57B H -0.3229 1.2907 0.3253 0.094 Uiso 1 1 calc GR .
H57C H -0.1738 1.3631 0.3148 0.094 Uiso 1 1 calc GR .

loop_
_atom_site_aniso_label
_atom_site_aniso_U_11
_atom_site_aniso_U_22
_atom_site_aniso_U_33
_atom_site_aniso_U_23
_atom_site_aniso_U_13
_atom_site_aniso_U_12
F1 0.0707(15) 0.0911(18) 0.0747(16) 0.0208(13) 0.0340(13) 0.0342(14)
O1 0.085(2) 0.0479(15) 0.0654(17) 0.0182(12) 0.0279(15) 0.0279(14)
O2 0.0704(18) 0.0490(14) 0.0605(17) 0.0233(12) 0.0162(13) 0.0188(13)
N1 0.0497(16) 0.0373(14) 0.0567(17) 0.0160(12) 0.0221(13) 0.0228(12)
C1 0.0501(19) 0.0442(18) 0.0453(19) 0.0128(15) 0.0024(15) 0.0102(15)
C2 0.054(2) 0.059(2) 0.0418(19) 0.0178(16) 0.0106(15) 0.0119(17)
C3 0.0472(19) 0.068(2) 0.048(2) 0.0089(17) 0.0139(16) 0.0184(18)
C4 0.054(2) 0.049(2) 0.059(2) 0.0102(17) 0.0171(17) 0.0168(17)
C5 0.055(2) 0.0427(18) 0.051(2) 0.0124(15) 0.0151(16) 0.0097(16)
C6 0.0432(17) 0.0418(17) 0.0402(17) 0.0071(13) 0.0056(13) 0.0060(14)
C7 0.058(2) 0.0398(18) 0.0479(19) 0.0090(14) 0.0122(16) 0.0133(16)
C8 0.061(2) 0.0433(18) 0.050(2) 0.0087(15) 0.0166(16) 0.0184(16)
C9 0.063(2) 0.0447(19) 0.051(2) 0.0141(15) 0.0140(17) 0.0204(17)
C10 0.0527(19) 0.0419(18) 0.0489(19) 0.0114(14) 0.0138(15) 0.0180(15)
C11 0.0501(18) 0.0375(16) 0.0473(18) 0.0078(13) 0.0162(15) 0.0186(14)
C12 0.0505(18) 0.0308(15) 0.0519(19) 0.0125(13) 0.0138(15) 0.0193(14)
C13 0.0396(16) 0.0375(16) 0.0473(18) 0.0121(13) 0.0100(14) 0.0140(13)
C14 0.0413(17) 0.0491(19) 0.066(2) 0.0220(16) 0.0172(16) 0.0254(15)
C15 0.056(2) 0.050(2) 0.062(2) 0.0254(17) 0.0148(17) 0.0273(17)
C16 0.0360(15) 0.0361(16) 0.0542(19) 0.0176(14) 0.0144(13) 0.0179(13)
C17 0.0407(17) 0.0398(17) 0.060(2) 0.0120(15) 0.0169(15) 0.0111(14)
C18 0.0365(16) 0.0334(16) 0.067(2) 0.0086(15) 0.0177(15) 0.0080(13)
C19 0.0300(14) 0.0367(16) 0.070(2) 0.0188(15) 0.0194(14) 0.0135(13)
C20 0.0459(18) 0.0427(17) 0.054(2) 0.0181(15) 0.0136(15) 0.0197(15)
C21 0.0441(17) 0.0364(17) 0.062(2) 0.0098(15) 0.0167(15) 0.0155(14)
C22 0.048(2) 0.0422(19) 0.085(3) 0.0245(18) 0.0177(19) 0.0167(16)
C23 0.0424(16) 0.0389(16) 0.055(2) 0.0182(14) 0.0191(14) 0.0209(14)
C24 0.0388(16) 0.0382(16) 0.061(2) 0.0174(15) 0.0177(15) 0.0127(14)
C25 0.0436(18) 0.053(2) 0.070(2) 0.0311(18) 0.0272(17) 0.0240(16)
C26 0.0477(18) 0.0510(19) 0.0474(18) 0.0217(15) 0.0153(14) 0.0302(16)
C27 0.0424(17) 0.0428(18) 0.062(2) 0.0088(15) 0.0128(15) 0.0164(15)
C28 0.0356(16) 0.0382(17) 0.068(2) 0.0106(15) 0.0190(15) 0.0140(14)
C66 0.070(3) 0.075(3) 0.056(2) 0.0212(19) 0.0277(19) 0.042(2)
F2 0.0580(13) 0.0812(16) 0.0552(13) 0.0227(11) 0.0204(11) 0.0028(12)
O3 0.0653(16) 0.0468(13) 0.0544(15) 0.0111(11) 0.0220(12) 0.0288(12)
O4 0.105(2) 0.0584(17) 0.096(2) 0.0134(16) 0.059(2) 0.0446(18)
N2 0.0444(14) 0.0325(13) 0.0449(14) 0.0125(11) 0.0198(11) 0.0197(11)
C29 0.0388(16) 0.0481(19) 0.054(2) 0.0140(15) 0.0172(14) 0.0164(14)
C30 0.0435(18) 0.057(2) 0.057(2) 0.0187(17) 0.0103(16) 0.0166(16)
C31 0.0439(18) 0.056(2) 0.0434(18) 0.0091(16) 0.0132(15) 0.0013(16)
C32 0.058(2) 0.059(2) 0.060(2) -0.0019(18) 0.0303(19) 0.0121(19)
C33 0.059(2) 0.0430(18) 0.051(2) -0.0012(15) 0.0218(17) 0.0151(16)
C34 0.0381(16) 0.0402(17) 0.0423(17) -0.0002(13) 0.0123(13) 0.0101(13)
C35 0.0398(16) 0.0407(17) 0.0429(17) 0.0016(13) 0.0097(13) 0.0130(14)
C36 0.0432(17) 0.0431(17) 0.0480(19) 0.0064(14) 0.0151(14) 0.0165(14)
C37 0.0390(16) 0.0352(16) 0.0499(19) 0.0032(13) 0.0145(14) 0.0111(13)
C38 0.0366(15) 0.0340(15) 0.0455(17) 0.0090(12) 0.0157(13) 0.0123(12)
C39 0.0406(16) 0.0406(16) 0.0474(18) 0.0139(13) 0.0137(13) 0.0223(14)
C40 0.0420(16) 0.0399(16) 0.0409(16) 0.0154(13) 0.0150(13) 0.0203(13)
C41 0.0363(15) 0.0301(14) 0.0436(16) 0.0080(12) 0.0147(12) 0.0138(12)
C42 0.0435(16) 0.0377(16) 0.0451(17) 0.0122(13) 0.0117(13) 0.0214(14)
C43 0.0455(17) 0.0387(16) 0.0415(17) 0.0142(13) 0.0144(13) 0.0174(14)
C44 0.0318(14) 0.0307(14) 0.0414(16) 0.0085(12) 0.0124(12) 0.0137(11)
C45 0.0380(15) 0.0358(15) 0.0399(16) 0.0062(12) 0.0128(12) 0.0141(13)
C46 0.0410(16) 0.0304(14) 0.0552(19) 0.0118(13) 0.0190(14) 0.0162(13)
C47 0.0383(16) 0.0407(17) 0.0525(19) 0.0182(14) 0.0166(14) 0.0186(13)
C48 0.056(2) 0.0474(19) 0.0397(17) 0.0090(14) 0.0134(15) 0.0202(16)
C49 0.0528(19) 0.0295(15) 0.054(2) 0.0070(13) 0.0179(15) 0.0156(14)
C50 0.059(2) 0.053(2) 0.063(2) 0.0275(17) 0.0233(18) 0.0252(18)
C51 0.0398(15) 0.0322(14) 0.0394(16) 0.0108(12) 0.0148(12) 0.0176(12)
C52 0.0390(16) 0.0369(16) 0.056(2) 0.0118(14) 0.0207(14) 0.0164(13)
C53 0.0414(17) 0.0444(18) 0.059(2) 0.0132(15) 0.0214(15) 0.0223(15)
C54 0.0541(19) 0.0381(16) 0.0488(19) 0.0115(14) 0.0188(15) 0.0260(15)
C55 0.0440(17) 0.0328(15) 0.0540(19) 0.0118(13) 0.0165(15) 0.0132(13)
C56 0.0332(14) 0.0394(16) 0.0522(18) 0.0133(14) 0.0152(13) 0.0152(13)
C57 0.079(3) 0.048(2) 0.080(3) 0.0193(19) 0.034(2) 0.038(2)

loop_
_atom_type_symbol
_atom_type_description
_atom_type_scat_dispersion_real
_atom_type_scat_dispersion_imag
_atom_type_scat_source
C C 0.0033 0.0016 'International Tables Vol C Tables 4.2.6.8 and 6.1.1.4'
H H 0.0000 0.0000 'International Tables Vol C Tables 4.2.6.8 and 6.1.1.4'
F F 0.0171 0.0103 'International Tables Vol C Tables 4.2.6.8 and 6.1.1.4'
N N 0.0061 0.0033 'International Tables Vol C Tables 4.2.6.8 and 6.1.1.4'
O O 0.0106 0.0060 'International Tables Vol C Tables 4.2.6.8 and 6.1.1.4'

loop_
_geom_angle_atom_site_label_1
_geom_angle_atom_site_label_2
_geom_angle_atom_site_label_3
_geom_angle
C1 O2 H2 109.5
C13 N1 C16 123.4(3)
C13 N1 C23 120.0(3)
C16 N1 C23 116.5(3)
O2 C1 C2 117.7(3)
O2 C1 C6 121.2(3)
C2 C1 C6 121.1(3)
C1 C2 H2A 121.1
C3 C2 C1 117.9(3)
C3 C2 H2A 121.1
F1 C3 C2 117.6(3)
F1 C3 C4 118.2(4)
C4 C3 C2 124.2(4)
C3 C4 H4 121.2
C3 C4 C5 117.6(4)
C5 C4 H4 121.2
C4 C5 H5 119.0
C4 C5 C6 122.0(3)
C6 C5 H5 119.0
C1 C6 C7 119.1(3)
C5 C6 C1 117.2(3)
C5 C6 C7 123.7(3)
O1 C7 C6 119.5(3)
O1 C7 C8 119.8(3)
C8 C7 C6 120.7(3)
C7 C8 H8 120.1
C9 C8 C7 119.8(3)
C9 C8 H8 120.1
C8 C9 H9 115.3
C8 C9 C10 129.4(3)
C10 C9 H9 115.3
C11 C10 C9 124.2(3)
C11 C10 C15 116.4(3)
C15 C10 C9 119.3(3)
C10 C11 H11 119.1
C12 C11 C10 121.8(3)
C12 C11 H11 119.1
C11 C12 H12 119.4
C11 C12 C13 121.2(3)
C13 C12 H12 119.4
N1 C13 C14 119.5(3)
C12 C13 N1 123.0(3)
C12 C13 C14 117.6(3)
C13 C14 H14 119.7
C15 C14 C13 120.5(3)
C15 C14 H14 119.7
C10 C15 H15 118.8
C14 C15 C10 122.5(3)
C14 C15 H15 118.8
C17 C16 N1 122.0(3)
C21 C16 N1 120.0(3)
C21 C16 C17 118.0(3)
C16 C17 H17 119.8
C18 C17 C16 120.4(3)
C18 C17 H17 119.8
C17 C18 H18 119.0
C19 C18 C17 121.9(3)
C19 C18 H18 119.0
C18 C19 C20 117.2(3)
C18 C19 C22 122.1(3)
C20 C19 C22 120.7(3)
C19 C20 H20 119.3
C21 C20 C19 121.5(3)
C21 C20 H20 119.3
C16 C21 H21 119.5
C20 C21 C16 121.0(3)
C20 C21 H21 119.5
C19 C22 H22A 109.5
C19 C22 H22B 109.5
C19 C22 H22C 109.5
H22A C22 H22B 109.5
H22A C22 H22C 109.5
H22B C22 H22C 109.5
C24 C23 N1 119.6(3)
C28 C23 N1 121.3(3)
C28 C23 C24 119.1(3)
C23 C24 H24 119.7
C25 C24 C23 120.6(3)
C25 C24 H24 119.7
C24 C25 H25 119.4
C24 C25 C26 121.3(3)
C26 C25 H25 119.4
C25 C26 C27 117.6(3)
C25 C26 C66 121.4(3)
C27 C26 C66 121.0(3)
C26 C27 H27 119.3
C28 C27 C26 121.4(3)
C28 C27 H27 119.3
C23 C28 C27 119.9(3)
C23 C28 H28 120.0
C27 C28 H28 120.0
C26 C66 H66A 109.5
C26 C66 H66B 109.5
C26 C66 H66C 109.5
H66A C66 H66B 109.5
H66A C66 H66C 109.5
H66B C66 H66C 109.5
C33 O4 H4A 109.5
C41 N2 C44 120.5(2)
C41 N2 C51 120.2(2)
C44 N2 C51 119.1(2)
C30 C29 H29 119.0
C30 C29 C34 121.9(3)
C34 C29 H29 119.0
C29 C30 H30 120.9
C29 C30 C31 118.3(3)
C31 C30 H30 120.9
F2 C31 C30 118.7(4)
C32 C31 F2 118.4(3)
C32 C31 C30 122.9(3)
C31 C32 H32 120.5
C31 C32 C33 119.0(3)
C33 C32 H32 120.5
O4 C33 C32 117.5(3)
O4 C33 C34 122.3(3)
C32 C33 C34 120.2(3)
C29 C34 C33 117.6(3)
C29 C34 C35 123.2(3)
C33 C34 C35 119.1(3)
O3 C35 C34 119.6(3)
O3 C35 C36 119.5(3)
C36 C35 C34 120.9(3)
C35 C36 H36 120.0
C37 C36 C35 120.1(3)
C37 C36 H36 120.0
C36 C37 H37 115.7
C36 C37 C38 128.5(3)
C38 C37 H37 115.7
C39 C38 C37 119.5(3)
C39 C38 C43 117.5(3)
C43 C38 C37 123.0(3)
C38 C39 H39 119.0
C40 C39 C38 122.0(3)
C40 C39 H39 119.0
C39 C40 H40 120.0
C39 C40 C41 120.1(3)
C41 C40 H40 120.0
C40 C41 N2 120.1(3)
C42 C41 N2 121.1(3)
C42 C41 C40 118.8(3)
C41 C42 H42 119.5
C43 C42 C41 120.9(3)
C43 C42 H42 119.5
C38 C43 H43 119.6
C42 C43 C38 120.8(3)
C42 C43 H43 119.6
C45 C44 N2 120.7(3)
C45 C44 C49 118.6(3)
C49 C44 N2 120.7(3)
C44 C45 H45 119.8
C44 C45 C46 120.5(3)
C46 C45 H45 119.8
C45 C46 H46 119.2
C45 C46 C47 121.6(3)
C47 C46 H46 119.2
C46 C47 C50 121.6(3)
C48 C47 C46 117.2(3)
C48 C47 C50 121.2(3)
C47 C48 H48 119.2
C49 C48 C47 121.6(3)
C49 C48 H48 119.2
C44 C49 H49 119.8
C48 C49 C44 120.3(3)
C48 C49 H49 119.8
C47 C50 H50A 109.5
C47 C50 H50B 109.5
C47 C50 H50C 109.5
H50A C50 H50B 109.5
H50A C50 H50C 109.5
H50B C50 H50C 109.5
C52 C51 N2 120.2(3)
C56 C51 N2 121.3(3)
C56 C51 C52 118.4(3)
C51 C52 H52 120.0
C53 C52 C51 120.1(3)
C53 C52 H52 120.0
C52 C53 H53 118.9
C52 C53 C54 122.2(3)
C54 C53 H53 118.9
C53 C54 C55 116.9(3)
C53 C54 C57 121.6(3)
C55 C54 C57 121.5(3)
C54 C55 H55 119.0
C56 C55 C54 122.0(3)
C56 C55 H55 119.0
C51 C56 H56 119.8
C55 C56 C51 120.4(3)
C55 C56 H56 119.8
C54 C57 H57A 109.5
C54 C57 H57B 109.5
C54 C57 H57C 109.5
H57A C57 H57B 109.5
H57A C57 H57C 109.5
H57B C57 H57C 109.5

loop_
_geom_bond_atom_site_label_1
_geom_bond_atom_site_label_2
_geom_bond_distance
F1 C3 1.363(4)
O1 C7 1.249(4)
O2 H2 0.8200
O2 C1 1.352(4)
N1 C13 1.400(4)
N1 C16 1.427(4)
N1 C23 1.440(4)
C1 C2 1.382(5)
C1 C6 1.424(5)
C2 H2A 0.9300
C2 C3 1.371(5)
C3 C4 1.369(5)
C4 H4 0.9300
C4 C5 1.380(5)
C5 H5 0.9300
C5 C6 1.404(5)
C6 C7 1.474(5)
C7 C8 1.461(5)
C8 H8 0.9300
C8 C9 1.347(5)
C9 H9 0.9300
C9 C10 1.456(5)
C10 C11 1.400(5)
C10 C15 1.402(5)
C11 H11 0.9300
C11 C12 1.377(5)
C12 H12 0.9300
C12 C13 1.399(4)
C13 C14 1.405(4)
C14 H14 0.9300
C14 C15 1.372(5)
C15 H15 0.9300
C16 C17 1.393(5)
C16 C21 1.389(5)
C17 H17 0.9300
C17 C18 1.386(5)
C18 H18 0.9300
C18 C19 1.384(5)
C19 C20 1.393(5)
C19 C22 1.514(5)
C20 H20 0.9300
C20 C21 1.379(4)
C21 H21 0.9300
C22 H22A 0.9600
C22 H22B 0.9600
C22 H22C 0.9600
C23 C24 1.387(4)
C23 C28 1.385(5)
C24 H24 0.9300
C24 C25 1.382(5)
C25 H25 0.9300
C25 C26 1.389(5)
C26 C27 1.395(5)
C26 C66 1.519(5)
C27 H27 0.9300
C27 C28 1.391(5)
C28 H28 0.9300
C66 H66A 0.9600
C66 H66B 0.9600
C66 H66C 0.9600
F2 C31 1.360(4)
O3 C35 1.252(4)
O4 H4A 0.8200
O4 C33 1.328(4)
N2 C41 1.417(4)
N2 C44 1.428(4)
N2 C51 1.430(4)
C29 H29 0.9300
C29 C30 1.372(5)
C29 C34 1.400(5)
C30 H30 0.9300
C30 C31 1.377(5)
C31 C32 1.360(6)
C32 H32 0.9300
C32 C33 1.393(5)
C33 C34 1.417(4)
C34 C35 1.471(5)
C35 C36 1.470(4)
C36 H36 0.9300
C36 C37 1.327(5)
C37 H37 0.9300
C37 C38 1.462(4)
C38 C39 1.396(4)
C38 C43 1.403(4)
C39 H39 0.9300
C39 C40 1.377(4)
C40 H40 0.9300
C40 C41 1.397(4)
C41 C42 1.390(4)
C42 H42 0.9300
C42 C43 1.385(4)
C43 H43 0.9300
C44 C45 1.385(4)
C44 C49 1.389(4)
C45 H45 0.9300
C45 C46 1.385(4)
C46 H46 0.9300
C46 C47 1.391(5)
C47 C48 1.390(5)
C47 C50 1.500(4)
C48 H48 0.9300
C48 C49 1.388(5)
C49 H49 0.9300
C50 H50A 0.9600
C50 H50B 0.9600
C50 H50C 0.9600
C51 C52 1.396(4)
C51 C56 1.387(4)
C52 H52 0.9300
C52 C53 1.379(4)
C53 H53 0.9300
C53 C54 1.386(5)
C54 C55 1.389(4)
C54 C57 1.511(4)
C55 H55 0.9300
C55 C56 1.377(4)
C56 H56 0.9300
C57 H57A 0.9600
C57 H57B 0.9600
C57 H57C 0.9600

loop_
_geom_hbond_atom_site_label_D
_geom_hbond_atom_site_label_H
_geom_hbond_atom_site_label_A
_geom_hbond_distance_DH
_geom_hbond_distance_HA
_geom_hbond_distance_DA
_geom_hbond_angle_DHA
O2 H2 O1 0.82 1.77 2.497(4) 146.8
O4 H4A O3 0.82 1.79 2.517(4) 147.3

loop_
_geom_torsion_atom_site_label_1
_geom_torsion_atom_site_label_2
_geom_torsion_atom_site_label_3
_geom_torsion_atom_site_label_4
_geom_torsion
F1 C3 C4 C5 -178.6(3)
O1 C7 C8 C9 9.6(5)
O2 C1 C2 C3 178.7(3)
O2 C1 C6 C5 -178.5(3)
O2 C1 C6 C7 0.1(5)
N1 C13 C14 C15 176.2(3)
N1 C16 C17 C18 -176.9(3)
N1 C16 C21 C20 176.6(3)
N1 C23 C24 C25 176.6(3)
N1 C23 C28 C27 -177.9(3)
C1 C2 C3 F1 179.7(3)
C1 C2 C3 C4 -0.1(6)
C1 C6 C7 O1 1.7(5)
C1 C6 C7 C8 -178.0(3)
C2 C1 C6 C5 1.6(5)
C2 C1 C6 C7 -179.9(3)
C2 C3 C4 C5 1.2(6)
C3 C4 C5 C6 -1.0(6)
C4 C5 C6 C1 -0.4(5)
C4 C5 C6 C7 -178.8(3)
C5 C6 C7 O1 -179.9(3)
C5 C6 C7 C8 0.4(5)
C6 C1 C2 C3 -1.4(5)
C6 C7 C8 C9 -170.7(3)
C7 C8 C9 C10 -173.9(3)
C8 C9 C10 C11 5.7(6)
C8 C9 C10 C15 -178.0(4)
C9 C10 C11 C12 175.1(3)
C9 C10 C15 C14 -174.6(3)
C10 C11 C12 C13 -1.2(5)
C11 C10 C15 C14 2.0(5)
C11 C12 C13 N1 -175.4(3)
C11 C12 C13 C14 2.8(5)
C12 C13 C14 C15 -2.1(5)
C13 N1 C16 C17 -44.7(4)
C13 N1 C16 C21 137.3(3)
C13 N1 C23 C24 121.7(3)
C13 N1 C23 C28 -59.7(4)
C13 C14 C15 C10 -0.3(6)
C15 C10 C11 C12 -1.2(5)
C16 N1 C13 C12 -20.0(5)
C16 N1 C13 C14 161.8(3)
C16 N1 C23 C24 -61.0(4)
C16 N1 C23 C28 117.6(3)
C16 C17 C18 C19 0.0(5)
C17 C16 C21 C20 -1.5(5)
C17 C18 C19 C20 -0.7(5)
C17 C18 C19 C22 177.1(3)
C18 C19 C20 C21 0.3(5)
C19 C20 C21 C16 0.8(5)
C21 C16 C17 C18 1.1(5)
C22 C19 C20 C21 -177.5(3)
C23 N1 C13 C12 157.1(3)
C23 N1 C13 C14 -21.1(5)
C23 N1 C16 C17 138.1(3)
C23 N1 C16 C21 -39.9(4)
C23 C24 C25 C26 0.8(5)
C24 C23 C28 C27 0.7(5)
C24 C25 C26 C27 1.7(5)
C24 C25 C26 C66 -178.2(3)
C25 C26 C27 C28 -3.1(5)
C26 C27 C28 C23 1.9(5)
C28 C23 C24 C25 -2.0(5)
C66 C26 C27 C28 176.9(3)
F2 C31 C32 C33 178.8(3)
O3 C35 C36 C37 14.8(5)
O4 C33 C34 C29 -178.7(3)
O4 C33 C34 C35 2.2(5)
N2 C41 C42 C43 -177.8(3)
N2 C44 C45 C46 175.8(3)
N2 C44 C49 C48 -176.9(3)
N2 C51 C52 C53 179.8(3)
N2 C51 C56 C55 179.3(3)
C29 C30 C31 F2 -177.3(3)
C29 C30 C31 C32 2.1(6)
C29 C34 C35 O3 177.4(3)
C29 C34 C35 C36 -4.3(5)
C30 C29 C34 C33 -0.4(5)
C30 C29 C34 C35 178.7(3)
C30 C31 C32 C33 -0.7(6)
C31 C32 C33 O4 179.1(4)
C31 C32 C33 C34 -1.4(6)
C32 C33 C34 C29 1.9(5)
C32 C33 C34 C35 -177.2(3)
C33 C34 C35 O3 -3.6(5)
C33 C34 C35 C36 174.8(3)
C34 C29 C30 C31 -1.5(5)
C34 C35 C36 C37 -163.6(3)
C35 C36 C37 C38 178.2(3)
C36 C37 C38 C39 -168.5(3)
C36 C37 C38 C43 11.7(5)
C37 C38 C39 C40 -178.7(3)
C37 C38 C43 C42 178.4(3)
C38 C39 C40 C41 0.6(5)
C39 C38 C43 C42 -1.4(5)
C39 C40 C41 N2 177.6(3)
C39 C40 C41 C42 -2.2(5)
C40 C41 C42 C43 2.0(5)
C41 N2 C44 C45 -43.4(4)
C41 N2 C44 C49 136.8(3)
C41 N2 C51 C52 137.2(3)
C41 N2 C51 C56 -43.3(4)
C41 C42 C43 C38 -0.2(5)
C43 C38 C39 C40 1.2(5)
C44 N2 C41 C40 -23.8(4)
C44 N2 C41 C42 156.0(3)
C44 N2 C51 C52 -47.8(4)
C44 N2 C51 C56 131.7(3)
C44 C45 C46 C47 1.6(5)
C45 C44 C49 C48 3.2(5)
C45 C46 C47 C48 2.3(5)
C45 C46 C47 C50 -176.4(3)
C46 C47 C48 C49 -3.5(5)
C47 C48 C49 C44 0.8(5)
C49 C44 C45 C46 -4.3(4)
C50 C47 C48 C49 175.3(3)
C51 N2 C41 C40 151.1(3)
C51 N2 C41 C42 -29.1(4)
C51 N2 C44 C45 141.7(3)
C51 N2 C44 C49 -38.2(4)
C51 C52 C53 C54 1.3(5)
C52 C51 C56 C55 -1.1(5)
C52 C53 C54 C55 -1.9(5)
C52 C53 C54 C57 178.0(3)
C53 C54 C55 C56 1.1(5)
C54 C55 C56 C51 0.4(5)
C56 C51 C52 C53 0.3(5)
C57 C54 C55 C56 -178.8(3)
